data_4318799
loop_
_publ_author_name
'Mauricio Lanznaster'
'Ademir Neves'
'Adailton J. Bortoluzzi'
'Bruno Szpoganicz'
'Erineu Schwingel'

_publ_contact_author_address
;
    Depto. Qu\'imica - UFSC
    88040 - 900 Florian\'opolis, SC
    Brazil
;
_publ_contact_author_email ademir@qmc.ufsc.br
_publ_contact_author_fax 55(48)3316888
_publ_contact_author_name 'Ademir Neves'
_publ_contact_author_phone 55(48)3316826
_publ_section_title
;
 New FeIIIZnII Complex Containing a Single Terminal Fe-Ophenolate Bond as
 a Structural and Functional Model for the Active Site of Red Kidney Bean
 Purple Acid Phosphatase
;
_journal_name_full 'Inorganic Chemistry'
_journal_page_first 5641
_journal_page_last 5643
_journal_paper_doi 10.1021/ic025892d
_journal_volume 41
_journal_year 2002
_chemical_formula_sum 'C38 H39.8 Cl Fe N5 O10.4 Zn'
_chemical_formula_weight 889.62
_chemical_name_systematic
; 
 ? 
;
_space_group_IT_number 14
_symmetry_cell_setting monoclinic
_symmetry_space_group_name_Hall '-P 2ybc'
_symmetry_space_group_name_H-M 'P 1 21/c 1'
_atom_sites_solution_hydrogens geom
_atom_sites_solution_primary direct
_atom_sites_solution_secondary difmap
_audit_creation_method SHELXL-97
_cell_angle_alpha 90.00
_cell_angle_beta 116.67(3)
_cell_angle_gamma 90.00
_cell_formula_units_Z 4
_cell_length_a 19.612(4)
_cell_length_b 10.795(2)
_cell_length_c 20.807(4)
_cell_measurement_reflns_used 25
_cell_measurement_temperature 293(2)
_cell_measurement_theta_max 15.32
_cell_measurement_theta_min 9.82
_cell_volume 3936.4(17)
_computing_structure_refinement 'SHELXL-97 (Sheldrick, 1997)'
_computing_structure_solution 'SHELXS-97 (Sheldrick, 1990)'
_diffrn_ambient_temperature 293(2)
_diffrn_measured_fraction_theta_full 0.943
_diffrn_measured_fraction_theta_max 0.943
_diffrn_measurement_method \w--2\q
_diffrn_radiation_monochromator graphite
_diffrn_radiation_source 'fine-focus sealed tube'
_diffrn_radiation_type MoK\a
_diffrn_radiation_wavelength 0.71073
_diffrn_reflns_av_R_equivalents 0.0304
_diffrn_reflns_av_sigmaI/netI 0.0325
_diffrn_reflns_limit_h_max 23
_diffrn_reflns_limit_h_min -20
_diffrn_reflns_limit_k_max 0
_diffrn_reflns_limit_k_min -12
_diffrn_reflns_limit_l_max 0
_diffrn_reflns_limit_l_min -24
_diffrn_reflns_number 7184
_diffrn_reflns_theta_full 25.07
_diffrn_reflns_theta_max 25.07
_diffrn_reflns_theta_min 2.18
_diffrn_standards_decay_% 2.0
_diffrn_standards_interval_count 200
_diffrn_standards_interval_time '120 min'
_diffrn_standards_number 3
_exptl_absorpt_coefficient_mu 1.110
_exptl_absorpt_correction_T_max 0.95660
_exptl_absorpt_correction_T_min 0.90597
_exptl_absorpt_correction_type psi-scan
_exptl_crystal_colour 'dark red'
_exptl_crystal_density_diffrn 1.501
_exptl_crystal_density_method 'not measured'
_exptl_crystal_description irregular
_exptl_crystal_F_000 1836
_exptl_crystal_size_max 0.50
_exptl_crystal_size_mid 0.43
_exptl_crystal_size_min 0.36
_refine_diff_density_max 0.842
_refine_diff_density_min -1.069
_refine_diff_density_rms 0.079
_refine_ls_extinction_coef 0.0027(3)
_refine_ls_extinction_expression Fc^*^=kFc[1+0.001xFc^2^\l^3^/sin(2\q)]^-1/4^
_refine_ls_extinction_method SHELXL
_refine_ls_goodness_of_fit_ref 1.036
_refine_ls_hydrogen_treatment mixed
_refine_ls_matrix_type full
_refine_ls_number_parameters 514
_refine_ls_number_reflns 6970
_refine_ls_number_restraints 100
_refine_ls_restrained_S_all 1.263
_refine_ls_R_factor_all 0.0719
_refine_ls_R_factor_gt 0.0439
_refine_ls_shift/su_max 0.004
_refine_ls_shift/su_mean 0.000
_refine_ls_structure_factor_coef Fsqd
_refine_ls_weighting_details 'w=1/[\s^2^(Fo^2^)+(0.0631P)^2^+5.2696P] where P=(Fo^2^+2Fc^2^)/3'
_refine_ls_weighting_scheme calc
_refine_ls_wR_factor_gt 0.1142
_refine_ls_wR_factor_ref 0.1272
_reflns_number_gt 5331
_reflns_number_total 6970
_reflns_threshold_expression >2\s(I)
_cod_data_source_file ic025892d_s1.cif
_cod_data_source_block C38H39.8ClFeN5O10.4Zn
_cod_depositor_comments
;
The following automatic conversions were performed:

'_symmetry_cell_setting' value 'Monoclinic' changed to 'monoclinic'
according to the built-in table from CIF Core dictionary named
'cif_core.dic' version 2.4.1 from 2010-06-29.

Automatic conversion script
Id: cif_fix_values 1646 2011-03-28 12:23:43Z adriana 

The following automatic conversions were performed:

'_refine_ls_weighting_scheme' value 'calc
w=1/[\s^2^(Fo^2^)+(0.0631P)^2^+5.2696P] where P=(Fo^2^+2Fc^2^)/3' was
changed to 'calc'. New tag '_refine_ls_weighting_details' was
created. The value of the new tag was set to
'w=1/[\s^2^(Fo^2^)+(0.0631P)^2^+5.2696P] where P=(Fo^2^+2Fc^2^)/3'.

Automatic conversion script
Id: cif_fix_values 3143 2015-03-26 13:38:13Z robertas 
;
_cod_original_cell_volume 3936.4(13)
_cod_original_sg_symbol_H-M 'P 21/c'
_cod_original_formula_sum 'C38 H39.80 Cl Fe N5 O10.40 Zn'
_cod_database_code 4318799

loop_
_symmetry_equiv_pos_as_xyz
'x, y, z'
'-x, y+1/2, -z+1/2'
'-x, -y, -z'
'x, -y-1/2, z-1/2'

loop_
_atom_site_label
_atom_site_type_symbol
_atom_site_fract_x
_atom_site_fract_y
_atom_site_fract_z
_atom_site_U_iso_or_equiv
_atom_site_adp_type
_atom_site_occupancy
_atom_site_calc_flag
_atom_site_refinement_flags
_atom_site_disorder_assembly
_atom_site_disorder_group
Fe1 Fe 0.18042(3) 0.93479(5) 0.45965(3) 0.03206(18) Uani 1 d . . .
Zn1 Zn 0.19794(3) 1.00548(5) 0.30402(3) 0.03995(18) Uani 1 d . . .
O1 O 0.24189(16) 0.9171(3) 0.40485(14) 0.0355(6) Uani 1 d . . .
O20 O 0.12452(18) 0.9344(3) 0.51365(16) 0.0424(7) Uani 1 d . . .
N1 N 0.21103(19) 0.7412(3) 0.49648(18) 0.0340(8) Uani 1 d . . .
C2 C 0.2438(3) 0.6758(4) 0.4534(3) 0.0418(10) Uani 1 d . . .
H2A H 0.2056 0.6732 0.4035 0.050 Uiso 1 calc R . .
H2B H 0.2554 0.5910 0.4702 0.050 Uiso 1 calc R . .
C3 C 0.3688(3) 1.0392(4) 0.4002(2) 0.0429(11) Uani 1 d . . .
H3A H 0.3523 1.0965 0.4264 0.052 Uiso 1 calc R . .
H3B H 0.4190 1.0650 0.4071 0.052 Uiso 1 calc R . .
N4 N 0.3144(2) 1.0454(4) 0.32206(19) 0.0419(9) Uani 1 d . . .
C5 C 0.5265(3) 0.6654(5) 0.5257(3) 0.0639(15) Uani 1 d . . .
H5A H 0.5205 0.5852 0.5425 0.096 Uiso 1 calc R . .
H5B H 0.5608 0.7143 0.5657 0.096 Uiso 1 calc R . .
H5C H 0.5468 0.6561 0.4917 0.096 Uiso 1 calc R . .
C11 C 0.3149(2) 0.7353(4) 0.4573(2) 0.0377(10) Uani 1 d . . .
C12 C 0.3094(2) 0.8558(4) 0.4305(2) 0.0340(9) Uani 1 d . . .
C13 C 0.3740(2) 0.9112(4) 0.4305(2) 0.0380(10) Uani 1 d . . .
C14 C 0.4425(3) 0.8464(4) 0.4603(2) 0.0430(11) Uani 1 d . . .
H14 H 0.4854 0.8834 0.4604 0.052 Uiso 1 calc R . .
C15 C 0.4498(3) 0.7292(4) 0.4898(2) 0.0444(11) Uani 1 d . . .
C16 C 0.3847(3) 0.6747(4) 0.4870(2) 0.0437(11) Uani 1 d . . .
H16 H 0.3879 0.5954 0.5056 0.052 Uiso 1 calc R . .
C20 C 0.1408(3) 0.6723(4) 0.4866(3) 0.0426(10) Uani 1 d . . .
H20A H 0.1546 0.5865 0.5001 0.051 Uiso 1 calc R . .
H20B H 0.1049 0.6737 0.4360 0.051 Uiso 1 calc R . .
C21 C 0.1013(2) 0.7211(4) 0.5288(2) 0.0392(10) Uani 1 d . . .
C22 C 0.0919(2) 0.8483(4) 0.5363(2) 0.0376(10) Uani 1 d . . .
C23 C 0.0473(2) 0.8857(5) 0.5701(2) 0.0436(11) Uani 1 d . . .
H23 H 0.0402 0.9696 0.5751 0.052 Uiso 1 calc R . .
C24 C 0.0139(3) 0.7994(5) 0.5958(3) 0.0566(13) Uani 1 d . . .
H24 H -0.0163 0.8256 0.6171 0.068 Uiso 1 calc R . .
C25 C 0.0248(3) 0.6746(5) 0.5901(3) 0.0605(14) Uani 1 d . . .
H25 H 0.0033 0.6166 0.6087 0.073 Uiso 1 calc R . .
C26 C 0.0679(3) 0.6364(5) 0.5568(3) 0.0520(12) Uani 1 d . . .
H26 H 0.0749 0.5521 0.5528 0.062 Uiso 1 calc R . .
C30 C 0.2674(3) 0.7436(4) 0.5736(2) 0.0410(10) Uani 1 d . . .
H30A H 0.2966 0.6673 0.5857 0.049 Uiso 1 calc R . .
H30B H 0.2406 0.7487 0.6030 0.049 Uiso 1 calc R . .
C31 C 0.3208(2) 0.8513(4) 0.5903(2) 0.0363(10) Uani 1 d . . .
N32 N 0.2900(2) 0.9571(3) 0.55445(18) 0.0360(8) Uani 1 d . . .
C33 C 0.3342(3) 1.0582(4) 0.5706(2) 0.0444(11) Uani 1 d . . .
H33 H 0.3131 1.1315 0.5463 0.053 Uiso 1 calc R . .
C34 C 0.4090(3) 1.0586(5) 0.6213(3) 0.0558(13) Uani 1 d . . .
H34 H 0.4380 1.1307 0.6314 0.067 Uiso 1 calc R . .
C35 C 0.4402(3) 0.9500(5) 0.6570(3) 0.0588(14) Uani 1 d . . .
H35 H 0.4910 0.9474 0.6914 0.071 Uiso 1 calc R . .
C36 C 0.3958(3) 0.8449(5) 0.6414(3) 0.0482(12) Uani 1 d . . .
H36 H 0.4161 0.7708 0.6650 0.058 Uiso 1 calc R . .
C40 C 0.3353(3) 0.9562(5) 0.2805(3) 0.0521(12) Uani 1 d . . .
H40A H 0.3903 0.9463 0.3034 0.063 Uiso 1 calc R . .
H40B H 0.3201 0.9891 0.2326 0.063 Uiso 1 calc R . .
C41 C 0.2989(3) 0.8317(5) 0.2744(2) 0.0476(12) Uani 1 d . . .
N42 N 0.2258(2) 0.8345(4) 0.26427(19) 0.0452(9) Uani 1 d . . .
C43 C 0.1887(3) 0.7267(5) 0.2532(3) 0.0575(13) Uani 1 d . . .
H43 H 0.1384 0.7274 0.2460 0.069 Uiso 1 calc R . .
C44 C 0.2213(4) 0.6154(6) 0.2519(4) 0.0803(19) Uani 1 d . . .
H44 H 0.1932 0.5425 0.2426 0.096 Uiso 1 calc R . .
C45 C 0.2967(4) 0.6130(6) 0.2647(4) 0.083(2) Uani 1 d . . .
H45 H 0.3207 0.5382 0.2658 0.100 Uiso 1 calc R . .
C46 C 0.3355(3) 0.7227(6) 0.2757(3) 0.0653(15) Uani 1 d . . .
H46 H 0.3862 0.7233 0.2839 0.078 Uiso 1 calc R . .
C50 C 0.3121(3) 1.1731(5) 0.2953(3) 0.0522(13) Uani 1 d . . .
H50A H 0.3567 1.1875 0.2875 0.063 Uiso 1 calc R . .
H50B H 0.3134 1.2318 0.3311 0.063 Uiso 1 calc R . .
C51 C 0.2405(3) 1.1937(5) 0.2255(2) 0.0470(11) Uani 1 d . . .
N52 N 0.1791(2) 1.1277(4) 0.21652(19) 0.0425(9) Uani 1 d . . .
C53 C 0.1136(3) 1.1484(5) 0.1579(2) 0.0496(12) Uani 1 d . . .
H53 H 0.0706 1.1031 0.1515 0.059 Uiso 1 calc R . .
C54 C 0.1071(3) 1.2342(5) 0.1065(3) 0.0591(14) Uani 1 d . . .
H54 H 0.0605 1.2467 0.0663 0.071 Uiso 1 calc R . .
C55 C 0.1700(3) 1.3006(5) 0.1153(3) 0.0629(15) Uani 1 d . . .
H55 H 0.1668 1.3587 0.0810 0.075 Uiso 1 calc R . .
C56 C 0.2382(3) 1.2806(5) 0.1754(3) 0.0583(14) Uani 1 d . . .
H56 H 0.2817 1.3245 0.1823 0.070 Uiso 1 calc R . .
O61 O 0.17177(18) 1.1158(3) 0.44772(17) 0.0449(7) Uani 1 d . . .
O62 O 0.1954(2) 1.1738(3) 0.35702(18) 0.0573(9) Uani 1 d . . .
C63 C 0.1856(2) 1.1965(4) 0.4103(2) 0.0409(10) Uani 1 d . . .
C64 C 0.1892(3) 1.3284(4) 0.4345(3) 0.0605(14) Uani 1 d . . .
H64A H 0.1805 1.3312 0.4763 0.091 Uiso 0.50 calc PR . .
H64B H 0.1507 1.3762 0.3966 0.091 Uiso 0.50 calc PR . .
H64C H 0.2386 1.3621 0.4459 0.091 Uiso 0.50 calc PR . .
H64D H 0.1994 1.3818 0.4029 0.091 Uiso 0.50 calc PR . .
H64E H 0.2291 1.3368 0.4826 0.091 Uiso 0.50 calc PR . .
H64F H 0.1413 1.3509 0.4333 0.091 Uiso 0.50 calc PR . .
O71 O 0.08513(18) 0.8852(3) 0.36982(16) 0.0506(8) Uani 1 d . . .
O72 O 0.08649(18) 0.9628(4) 0.27154(17) 0.0552(9) Uani 1 d . . .
C73 C 0.0550(3) 0.9131(5) 0.3046(2) 0.0480(12) Uani 1 d . . .
C74 C -0.0280(3) 0.8804(9) 0.2624(3) 0.110(3) Uani 1 d . . .
H74A H -0.0459 0.8425 0.2937 0.165 Uiso 0.50 calc PR . .
H74B H -0.0341 0.8236 0.2247 0.165 Uiso 0.50 calc PR . .
H74C H -0.0569 0.9542 0.2418 0.165 Uiso 0.50 calc PR . .
H74D H -0.0454 0.9044 0.2131 0.165 Uiso 0.50 calc PR . .
H74E H -0.0572 0.9233 0.2821 0.165 Uiso 0.50 calc PR . .
H74F H -0.0344 0.7927 0.2650 0.165 Uiso 0.50 calc PR . .
Cl1 Cl 0.40968(10) 0.08562(13) 0.14385(8) 0.0720(4) Uani 1 d D . .
O1P O 0.4101(4) 0.1671(4) 0.1958(3) 0.1127(19) Uani 1 d DU . .
O2P O 0.4174(3) -0.0355(4) 0.1671(3) 0.1133(19) Uani 1 d DU . .
O3P O 0.4847(5) 0.1103(8) 0.1458(5) 0.117(4) Uiso 0.646(12) d PDU . .
O3P' O 0.4216(13) 0.1308(17) 0.0901(9) 0.180(10) Uiso 0.354(12) d PDU . .
O4P O 0.3603(5) 0.1109(8) 0.0739(4) 0.103(3) Uiso 0.646(12) d PDU . .
O4P' O 0.3226(6) 0.0739(14) 0.1045(8) 0.133(8) Uiso 0.354(12) d PDU . .
O1W O 0.4219(10) 0.3851(18) 0.2855(10) 0.150(6) Uani 0.40 d P . .

loop_
_atom_site_aniso_label
_atom_site_aniso_U_11
_atom_site_aniso_U_22
_atom_site_aniso_U_33
_atom_site_aniso_U_23
_atom_site_aniso_U_13
_atom_site_aniso_U_12
Fe1 0.0343(3) 0.0315(3) 0.0304(3) -0.0001(2) 0.0146(3) -0.0005(3)
Zn1 0.0395(3) 0.0453(3) 0.0335(3) 0.0032(2) 0.0151(2) -0.0038(2)
O1 0.0361(15) 0.0388(16) 0.0325(15) 0.0033(12) 0.0161(13) 0.0028(13)
O20 0.0522(19) 0.0386(17) 0.0465(18) -0.0002(14) 0.0311(16) -0.0003(15)
N1 0.0346(18) 0.0328(18) 0.0361(19) -0.0014(15) 0.0170(16) -0.0023(15)
C2 0.052(3) 0.030(2) 0.051(3) -0.004(2) 0.029(2) 0.000(2)
C3 0.035(2) 0.050(3) 0.036(2) 0.001(2) 0.0095(19) -0.010(2)
N4 0.040(2) 0.048(2) 0.0339(19) 0.0057(17) 0.0135(16) -0.0073(17)
C5 0.046(3) 0.049(3) 0.090(4) -0.008(3) 0.024(3) 0.003(2)
C11 0.041(2) 0.036(2) 0.042(2) -0.0061(19) 0.024(2) -0.0013(19)
C12 0.037(2) 0.040(2) 0.026(2) -0.0028(17) 0.0146(18) 0.0004(19)
C13 0.039(2) 0.044(2) 0.029(2) -0.0014(18) 0.0136(19) -0.0055(19)
C14 0.036(2) 0.051(3) 0.041(2) -0.004(2) 0.017(2) -0.002(2)
C15 0.043(3) 0.046(3) 0.045(3) -0.008(2) 0.021(2) 0.004(2)
C16 0.051(3) 0.035(2) 0.049(3) -0.003(2) 0.026(2) 0.006(2)
C20 0.048(3) 0.034(2) 0.051(3) -0.003(2) 0.026(2) -0.009(2)
C21 0.033(2) 0.046(3) 0.038(2) 0.006(2) 0.0151(19) -0.0017(19)
C22 0.035(2) 0.046(3) 0.031(2) 0.0056(19) 0.0136(18) 0.0014(19)
C23 0.039(2) 0.055(3) 0.037(2) 0.003(2) 0.017(2) 0.008(2)
C24 0.051(3) 0.076(4) 0.053(3) 0.011(3) 0.032(3) 0.007(3)
C25 0.055(3) 0.070(4) 0.071(4) 0.022(3) 0.040(3) 0.003(3)
C26 0.049(3) 0.051(3) 0.061(3) 0.013(2) 0.029(3) 0.000(2)
C30 0.043(2) 0.039(2) 0.042(2) 0.008(2) 0.019(2) 0.004(2)
C31 0.039(2) 0.041(2) 0.031(2) 0.0003(18) 0.0179(19) 0.0026(19)
N32 0.039(2) 0.0372(19) 0.0315(18) -0.0026(15) 0.0155(16) -0.0015(16)
C33 0.046(3) 0.040(3) 0.043(3) -0.007(2) 0.017(2) -0.007(2)
C34 0.052(3) 0.051(3) 0.058(3) -0.013(3) 0.019(3) -0.015(3)
C35 0.041(3) 0.072(4) 0.050(3) -0.002(3) 0.009(2) -0.004(3)
C36 0.042(3) 0.055(3) 0.043(3) 0.008(2) 0.016(2) 0.005(2)
C40 0.048(3) 0.073(3) 0.042(3) 0.003(2) 0.026(2) -0.003(3)
C41 0.048(3) 0.066(3) 0.031(2) -0.006(2) 0.019(2) 0.000(2)
N42 0.044(2) 0.054(2) 0.035(2) -0.0074(18) 0.0159(17) -0.0058(19)
C43 0.053(3) 0.061(3) 0.052(3) -0.015(3) 0.019(3) -0.010(3)
C44 0.086(5) 0.057(4) 0.092(5) -0.026(3) 0.034(4) -0.015(3)
C45 0.089(5) 0.067(4) 0.100(5) -0.023(4) 0.048(4) 0.008(4)
C46 0.062(3) 0.078(4) 0.060(3) -0.014(3) 0.031(3) 0.006(3)
C50 0.047(3) 0.057(3) 0.046(3) 0.012(2) 0.015(2) -0.015(2)
C51 0.053(3) 0.049(3) 0.038(2) 0.005(2) 0.019(2) -0.003(2)
N52 0.045(2) 0.048(2) 0.0328(19) 0.0027(17) 0.0159(17) -0.0037(18)
C53 0.050(3) 0.055(3) 0.038(2) 0.000(2) 0.014(2) 0.001(2)
C54 0.063(3) 0.063(3) 0.040(3) 0.007(2) 0.013(2) 0.009(3)
C55 0.078(4) 0.063(3) 0.045(3) 0.020(3) 0.026(3) 0.008(3)
C56 0.065(3) 0.058(3) 0.053(3) 0.014(3) 0.027(3) -0.005(3)
O61 0.0544(19) 0.0356(16) 0.0517(19) 0.0029(15) 0.0302(16) 0.0047(14)
O62 0.087(3) 0.0410(18) 0.049(2) 0.0031(16) 0.0353(19) 0.0007(18)
C63 0.038(2) 0.034(2) 0.039(2) 0.003(2) 0.008(2) -0.0005(19)
C64 0.076(4) 0.037(3) 0.059(3) -0.003(2) 0.022(3) -0.002(3)
O71 0.0398(17) 0.068(2) 0.0369(17) -0.0017(16) 0.0115(14) -0.0143(16)
O72 0.0406(18) 0.079(2) 0.0424(18) 0.0061(17) 0.0157(16) -0.0051(17)
C73 0.039(2) 0.064(3) 0.039(3) -0.005(2) 0.015(2) -0.009(2)
C74 0.049(4) 0.212(10) 0.052(4) 0.018(5) 0.007(3) -0.042(5)
Cl1 0.1054(12) 0.0563(8) 0.0545(8) -0.0020(7) 0.0361(8) -0.0017(8)
O1P 0.194(6) 0.071(3) 0.082(3) -0.003(3) 0.070(4) 0.023(3)
O2P 0.139(5) 0.055(3) 0.127(5) -0.004(3) 0.043(4) -0.008(3)
O1W 0.141(14) 0.170(16) 0.149(15) 0.007(13) 0.073(12) -0.035(12)

loop_
_atom_type_symbol
_atom_type_description
_atom_type_scat_dispersion_real
_atom_type_scat_dispersion_imag
_atom_type_scat_source
C C 0.0033 0.0016 'International Tables Vol C Tables 4.2.6.8 and 6.1.1.4'
H H 0.0000 0.0000 'International Tables Vol C Tables 4.2.6.8 and 6.1.1.4'
N N 0.0061 0.0033 'International Tables Vol C Tables 4.2.6.8 and 6.1.1.4'
O O 0.0106 0.0060 'International Tables Vol C Tables 4.2.6.8 and 6.1.1.4'
Cl Cl 0.1484 0.1585 'International Tables Vol C Tables 4.2.6.8 and 6.1.1.4'
Fe Fe 0.3463 0.8444 'International Tables Vol C Tables 4.2.6.8 and 6.1.1.4'
Zn Zn 0.2839 1.4301 'International Tables Vol C Tables 4.2.6.8 and 6.1.1.4'

loop_
_geom_angle_atom_site_label_1
_geom_angle_atom_site_label_2
_geom_angle_atom_site_label_3
_geom_angle
_geom_angle_site_symmetry_1
_geom_angle_site_symmetry_3
_geom_angle_publ_flag
O20 Fe1 O61 92.12(13) . . ?
O20 Fe1 O1 174.24(12) . . ?
O61 Fe1 O1 93.58(12) . . ?
O20 Fe1 O71 90.39(13) . . ?
O61 Fe1 O71 98.86(14) . . ?
O1 Fe1 O71 89.51(12) . . ?
O20 Fe1 N32 93.52(13) . . ?
O61 Fe1 N32 89.93(13) . . ?
O1 Fe1 N32 85.71(12) . . ?
O71 Fe1 N32 170.25(14) . . ?
O20 Fe1 N1 86.07(12) . . ?
O61 Fe1 N1 167.36(13) . . ?
O1 Fe1 N1 88.19(12) . . ?
O71 Fe1 N1 93.66(14) . . ?
N32 Fe1 N1 77.72(13) . . ?
O20 Fe1 Zn1 151.29(10) . . ?
O61 Fe1 Zn1 72.82(9) . . ?
O1 Fe1 Zn1 32.75(8) . . ?
O71 Fe1 Zn1 68.75(9) . . ?
N32 Fe1 Zn1 110.34(9) . . ?
N1 Fe1 Zn1 113.78(9) . . ?
O72 Zn1 O1 97.29(13) . . ?
O72 Zn1 O62 95.42(15) . . ?
O1 Zn1 O62 87.99(12) . . ?
O72 Zn1 N52 96.21(14) . . ?
O1 Zn1 N52 164.46(13) . . ?
O62 Zn1 N52 83.10(13) . . ?
O72 Zn1 N4 171.24(13) . . ?
O1 Zn1 N4 89.38(12) . . ?
O62 Zn1 N4 90.46(15) . . ?
N52 Zn1 N4 78.02(14) . . ?
O72 Zn1 N42 95.54(15) . . ?
O1 Zn1 N42 86.25(13) . . ?
O62 Zn1 N42 168.18(14) . . ?
N52 Zn1 N42 100.09(14) . . ?
N4 Zn1 N42 79.18(14) . . ?
O72 Zn1 Fe1 73.72(10) . . ?
O1 Zn1 Fe1 31.03(8) . . ?
O62 Zn1 Fe1 70.89(9) . . ?
N52 Zn1 Fe1 150.69(10) . . ?
N4 Zn1 Fe1 114.48(10) . . ?
N42 Zn1 Fe1 108.13(10) . . ?
C12 O1 Fe1 123.6(2) . . ?
C12 O1 Zn1 120.2(2) . . ?
Fe1 O1 Zn1 116.22(13) . . ?
C22 O20 Fe1 135.5(3) . . ?
C30 N1 C2 110.2(3) . . ?
C30 N1 C20 110.5(3) . . ?
C2 N1 C20 107.5(3) . . ?
C30 N1 Fe1 108.2(2) . . ?
C2 N1 Fe1 111.2(2) . . ?
C20 N1 Fe1 109.4(3) . . ?
N1 C2 C11 113.8(3) . . ?
N4 C3 C13 112.2(4) . . ?
C40 N4 C50 111.0(4) . . ?
C40 N4 C3 111.1(4) . . ?
C50 N4 C3 109.7(3) . . ?
C40 N4 Zn1 108.4(3) . . ?
C50 N4 Zn1 105.4(3) . . ?
C3 N4 Zn1 111.0(3) . . ?
C16 C11 C12 119.9(4) . . ?
C16 C11 C2 121.9(4) . . ?
C12 C11 C2 118.2(4) . . ?
O1 C12 C13 121.0(4) . . ?
O1 C12 C11 119.7(4) . . ?
C13 C12 C11 119.3(4) . . ?
C14 C13 C12 118.6(4) . . ?
C14 C13 C3 121.3(4) . . ?
C12 C13 C3 120.1(4) . . ?
C15 C14 C13 122.9(4) . . ?
C16 C15 C14 117.4(4) . . ?
C16 C15 C5 121.4(5) . . ?
C14 C15 C5 121.1(4) . . ?
C15 C16 C11 121.7(4) . . ?
N1 C20 C21 115.5(4) . . ?
C26 C21 C22 118.9(4) . . ?
C26 C21 C20 118.4(4) . . ?
C22 C21 C20 122.5(4) . . ?
O20 C22 C21 122.4(4) . . ?
O20 C22 C23 118.9(4) . . ?
C21 C22 C23 118.7(4) . . ?
C24 C23 C22 120.7(5) . . ?
C25 C24 C23 120.6(5) . . ?
C26 C25 C24 119.3(5) . . ?
C25 C26 C21 121.7(5) . . ?
N1 C30 C31 111.6(3) . . ?
N32 C31 C36 121.8(4) . . ?
N32 C31 C30 115.9(4) . . ?
C36 C31 C30 122.2(4) . . ?
C33 N32 C31 118.2(4) . . ?
C33 N32 Fe1 125.5(3) . . ?
C31 N32 Fe1 114.9(3) . . ?
N32 C33 C34 123.0(5) . . ?
C33 C34 C35 118.4(5) . . ?
C34 C35 C36 119.6(5) . . ?
C31 C36 C35 119.0(5) . . ?
N4 C40 C41 112.9(4) . . ?
N42 C41 C46 122.1(5) . . ?
N42 C41 C40 115.1(4) . . ?
C46 C41 C40 122.7(5) . . ?
C43 N42 C41 117.6(4) . . ?
C43 N42 Zn1 126.2(3) . . ?
C41 N42 Zn1 112.7(3) . . ?
N42 C43 C44 123.1(5) . . ?
C43 C44 C45 118.9(6) . . ?
C46 C45 C44 118.8(6) . . ?
C45 C46 C41 119.4(6) . . ?
N4 C50 C51 110.8(4) . . ?
N52 C51 C56 122.1(4) . . ?
N52 C51 C50 116.4(4) . . ?
C56 C51 C50 121.5(4) . . ?
C53 N52 C51 118.4(4) . . ?
C53 N52 Zn1 127.4(3) . . ?
C51 N52 Zn1 114.1(3) . . ?
N52 C53 C54 122.5(5) . . ?
C55 C54 C53 119.1(5) . . ?
C54 C55 C56 119.3(5) . . ?
C55 C56 C51 118.6(5) . . ?
C63 O61 Fe1 136.5(3) . . ?
C63 O62 Zn1 133.0(3) . . ?
O62 C63 O61 125.1(4) . . ?
O62 C63 C64 119.1(4) . . ?
O61 C63 C64 115.7(4) . . ?
C73 O71 Fe1 136.6(3) . . ?
C73 O72 Zn1 130.3(3) . . ?
O72 C73 O71 126.8(4) . . ?
O72 C73 C74 117.2(5) . . ?
O71 C73 C74 116.0(5) . . ?
O3P' Cl1 O4P 48.8(9) . . ?
O3P' Cl1 O2P 127.4(8) . . ?
O4P Cl1 O2P 118.5(4) . . ?
O3P' Cl1 O1P 118.5(8) . . ?
O4P Cl1 O1P 117.1(4) . . ?
O2P Cl1 O1P 111.5(3) . . ?
O3P' Cl1 O3P 53.8(10) . . ?
O4P Cl1 O3P 102.4(5) . . ?
O2P Cl1 O3P 102.1(4) . . ?
O1P Cl1 O3P 101.8(4) . . ?
O3P' Cl1 O4P' 98.9(9) . . ?
O4P Cl1 O4P' 50.2(6) . . ?
O2P Cl1 O4P' 91.7(6) . . ?
O1P Cl1 O4P' 94.8(6) . . ?
O3P Cl1 O4P' 152.5(7) . . ?
O3P' O3P Cl1 57.4(6) . . ?
O4P O3P' O3P 135.5(10) . . ?
O4P O3P' Cl1 67.1(7) . . ?
O3P O3P' Cl1 68.8(8) . . ?
O3P' O4P O4P' 135.9(10) . . ?
O3P' O4P Cl1 64.1(7) . . ?
O4P' O4P Cl1 71.9(6) . . ?
O4P O4P' Cl1 58.0(6) . . ?

loop_
_geom_bond_atom_site_label_1
_geom_bond_atom_site_label_2
_geom_bond_distance
_geom_bond_site_symmetry_2
_geom_bond_publ_flag
Fe1 O20 1.890(3) . ?
Fe1 O61 1.967(3) . ?
Fe1 O1 2.006(3) . ?
Fe1 O71 2.034(3) . ?
Fe1 N32 2.182(4) . ?
Fe1 N1 2.214(3) . ?
Fe1 Zn1 3.4907(10) . ?
Zn1 O72 2.030(3) . ?
Zn1 O1 2.105(3) . ?
Zn1 O62 2.137(3) . ?
Zn1 N52 2.142(4) . ?
Zn1 N4 2.185(4) . ?
Zn1 N42 2.190(4) . ?
O1 C12 1.358(5) . ?
O20 C22 1.329(5) . ?
N1 C30 1.485(5) . ?
N1 C2 1.495(5) . ?
N1 C20 1.495(5) . ?
C2 C11 1.504(6) . ?
C3 N4 1.493(5) . ?
C3 C13 1.503(6) . ?
N4 C40 1.470(6) . ?
N4 C50 1.481(6) . ?
C5 C15 1.512(7) . ?
C11 C16 1.388(6) . ?
C11 C12 1.401(6) . ?
C12 C13 1.399(6) . ?
C13 C14 1.390(6) . ?
C14 C15 1.386(7) . ?
C15 C16 1.382(6) . ?
C20 C21 1.502(6) . ?
C21 C26 1.395(6) . ?
C21 C22 1.403(6) . ?
C22 C23 1.405(6) . ?
C23 C24 1.378(7) . ?
C24 C25 1.378(8) . ?
C25 C26 1.375(7) . ?
C30 C31 1.497(6) . ?
C31 N32 1.349(5) . ?
C31 C36 1.377(6) . ?
N32 C33 1.340(6) . ?
C33 C34 1.370(7) . ?
C34 C35 1.376(8) . ?
C35 C36 1.377(7) . ?
C40 C41 1.500(7) . ?
C41 N42 1.352(6) . ?
C41 C46 1.373(7) . ?
N42 C43 1.337(6) . ?
C43 C44 1.366(8) . ?
C44 C45 1.379(9) . ?
C45 C46 1.371(9) . ?
C50 C51 1.516(7) . ?
C51 N52 1.338(6) . ?
C51 C56 1.388(7) . ?
N52 C53 1.336(6) . ?
C53 C54 1.377(7) . ?
C54 C55 1.367(8) . ?
C55 C56 1.378(8) . ?
O61 C63 1.275(5) . ?
O62 C63 1.233(6) . ?
C63 C64 1.502(6) . ?
O71 C73 1.249(6) . ?
O72 C73 1.235(6) . ?
C73 C74 1.504(7) . ?
Cl1 O3P' 1.335(10) . ?
Cl1 O4P 1.367(7) . ?
Cl1 O2P 1.379(5) . ?
Cl1 O1P 1.390(4) . ?
Cl1 O3P 1.477(7) . ?
Cl1 O4P' 1.532(10) . ?
O3P O3P' 1.28(2) . ?
O3P' O4P 1.12(2) . ?
O4P O4P' 1.238(15) . ?
